data_1535912
loop_
_publ_author_name
'Naruke, Haruo'
'Yamase, Toshihiro'

_publ_section_title
;
 Size-dependent population of trivalent rare earth cations (RE^3+^) in
 [(RE)~2~(H~2~O)~2~(SbW~9~O~33~)(W~5~O~18~)~2~]^15-^ and structural
 characterization of a lutetium-polyoxotungstate complex
 [Lu~3~(H~2~O)~4~(SbW~9~O~33~)~2~(W~5~O~18~)~2~]^21-^
;
_journal_name_full 'Bulletin of the Chemical Society of Japan'
_journal_page_first 1275
_journal_page_last 1282
_journal_paper_doi 10.1246/bcsj.75.1275
_journal_volume 75
_journal_year 2002
_chemical_formula_sum 'Dy2 H48 K15 O93 Sb W19'
_chemical_name_systematic 'K15 (Dy2 (H2 O)2 (Sb W9 O33) (W5 O18)2) (H2 O)22'
_space_group_IT_number 2
_symmetry_space_group_name_Hall '-P 1'
_symmetry_space_group_name_H-M 'P -1'
_cell_angle_alpha 76.811
_cell_angle_beta 85.781
_cell_angle_gamma 64.091
_cell_formula_units_Z 2
_cell_length_a 16.3547
_cell_length_b 17.1214
_cell_length_c 20.0767
_cell_volume 4921.160
_citation_journal_id_ASTM BCSJA8
_cod_data_source_file Naruke_BCSJA8_2002_550.cif
_cod_data_source_block H48Dy2K15O93Sb1W19
_cod_original_cell_volume 4921.16
_cod_original_formula_sum 'H48 Dy2 K15 O93 Sb1 W19'
_cod_database_code 1535912

loop_
_symmetry_equiv_pos_as_xyz
x,y,z
-x,-y,-z

loop_
_atom_site_label
_atom_site_type_symbol
_atom_site_fract_x
_atom_site_fract_y
_atom_site_fract_z
_atom_site_occupancy
_atom_site_U_iso_or_equiv
O72 O-2 0.592 0.638 0.412 1 0.0
K5 K+1 0.4292 0.2046 0.8072 1 0.0
O54 O-2 0.0397 0.4003 0.5739 1 0.0
O19 O-2 0.1093 0.09 0.6187 1 0.0
O68 O-2 0.2224 0.1116 0.7008 1 0.0
O75 O-2 0.842 0.659 0.906 1 0.0
K4 K+1 0.4068 0.224 0.5164 1 0.0
O17 O-2 0.054 0.0257 0.8652 1 0.0
O2 O-2 0.198 -0.211 0.757 1 0.0
K17 K+1 0.949 -0.033 0.948 1 0.0
O39 O-2 0.773 0.219 0.5554 1 0.0
K1 K+1 0.7137 0.4622 0.7097 1 0.0
O50 O-2 0.0469 0.5145 0.8399 1 0.0
O3 O-2 0.403 -0.255 0.9932 1 0.0
O7 O-2 0.574 0.322 0.8182 1 0.0
O16 O-2 0.099 0.2222 0.0298 1 0.0
K14 K+1 0.746 0.029 0.0028 0.5 0.0
O43 O-2 0.878 0.0946 0.7843 1 0.0
O46 O-2 0.9481 0.4355 0.8123 1 0.0
O76 O-2 0.748 0.554 0.894 1 0.0
O87 O-2 0.881 0.333 0.207 1 0.0
O63 O-2 0.1092 0.2901 0.6886 1 0.0
O4 O-2 0.47 -0.157 0.5868 1 0.0
W12 W+6 0.92245 0.33641 0.83497 1 0.0
O33 O-2 0.5708 0.222 0.7244 1 0.0
O55 O-2 0.212 0.483 0.7934 1 0.0
O31 O-2 0.433 -0.2036 0.7889 1 0.0
W3 W+6 0.41195 -0.22295 0.906 1 0.0
O79 O-2 0.577 0.024 0.8376 1 0.0
O28 O-2 0.2503 -0.0849 0.7685 1 0.0
K15 K+1 0.815 0.1648 0.9209 1 0.0
O70 O-2 0.364 0.0678 0.8659 1 0.0
K8 K+1 0.6644 0.3652 0.9153 1 0.0
O78 O-2 0.634 -0.426 0.001 1 0.0
O59 O-2 0.1531 0.2311 0.5797 1 0.0
O15 O-2 0.247 0.534 0.6525 1 0.0
O88 O-2 0.101 -0.099 0.606 1 0.0
O41 O-2 0.7519 0.2787 0.776 1 0.0
K6 K+1 0.2888 0.0956 0.073 1 0.0
O1 O-2 0.573 -0.465 0.799 1 0.0
O30 O-2 0.389 -0.058 0.6806 1 0.0
W16 W+6 0.10595 0.23462 0.94391 1 0.0
W18 W+6 0.1783 0.32866 0.59303 1 0.0
O51 O-2 0.9664 0.3062 0.9246 1 0.0
O56 O-2 0.1119 0.3453 0.918 1 0.0
W11 W+6 0.99696 0.516 0.76027 1 0.0
K12 K+1 0.4386 0.458 0.678 0.5 0.0
O62 O-2 0.0792 0.2515 0.8302 1 0.0
O27 O-2 0.5606 -0.1768 0.7084 1 0.0
O40 O-2 0.856 0.0116 0.7003 1 0.0
Sb1 Sb+3 0.18 0.2619 0.77349 1 0.0
W9 W+6 0.79472 0.05791 0.77554 1 0.0
W4 W+6 0.45018 -0.16694 0.67246 1 0.0
O35 O-2 0.686 0.061 0.7358 1 0.0
K16 K+1 0.67 0.208 0.4558 0.5 0.0
O93 O-2 0.747 -0.11 0.689 1 0.0
O58 O-2 0.0508 0.1488 0.7442 1 0.0
O83 O-2 0.678 -0.241 0.984 1 0.0
K18 K+1 0 0.331 0.117 0.5 0.0
O57 O-2 0.0784 0.1344 0.9336 1 0.0
O32 O-2 0.4901 -0.0734 0.8016 1 0.0
W14 W+6 0.17823 0.41183 0.8706 1 0.0
O86 O-2 0.789 0.277 0.407 1 0.0
K11 K+1 0.1718 -0.131 0.9422 0.5 0.0
O77 O-2 0.391 0.49 0.804 1 0.0
O45 O-2 0.7382 0.1828 0.6872 1 0.0
O60 O-2 0.1695 0.4244 0.6309 1 0.0
O12 O-2 0.8093 0.3854 0.8479 1 0.0
W15 W+6 0.21148 0.45747 0.7034 1 0.0
O52 O-2 0.9425 0.214 0.8342 1 0.0
O80 O-2 0.562 0.147 0.92 1 0.0
Dy1 Dy+3 0.33184 -0.00297 0.78182 1 0.0
K2 K+1 0.057 -0.0275 0.736 1 0.0
O67 O-2 0.1942 0.076 0.8323 1 0.0
O26 O-2 0.531 -0.222 0.9 1 0.0
K9 K+1 0.8319 0.6383 0.6122 1 0.0
O8 O-2 0.652 0.403 0.5343 1 0.0
O11 O-2 0.903 0.6165 0.7506 1 0.0
O69 O-2 0.2839 0.2562 0.6322 1 0.0
Dy2 Dy+3 0.89063 0.22239 0.72206 1 0.0
O29 O-2 0.3514 -0.1039 0.8892 1 0.0
W2 W+6 0.29519 -0.19864 0.77098 1 0.0
K13 K+1 0.021 0.111 0.4972 0.5 0.0
K7 K+1 0.0052 0.5857 0.5583 1 0.0
O34 O-2 0.603 0.261 0.5969 1 0.0
O36 O-2 0.716 0.094 0.6048 1 0.0
O61 O-2 0.1362 0.39 0.7747 1 0.0
O91 O-2 0.738 0.603 0.722 1 0.0
W13 W+6 0.96132 0.38805 0.64513 1 0.0
W10 W+6 0.83737 0.10158 0.61391 1 0.0
W17 W+6 0.07468 0.11885 0.84474 1 0.0
O24 O-2 0.308 -0.2318 0.87 1 0.0
K10 K+1 0.936 0.4783 0.9597 1 0.0
O47 O-2 0.9153 0.3458 0.7364 1 0.0
O65 O-2 0.312 0.359 0.718 1 0.0
O9 O-2 0.8218 -0.0358 0.8397 1 0.0
O5 O-2 0.6732 -0.195 0.8167 1 0.0
O64 O-2 0.281 0.313 0.8741 1 0.0
O85 O-2 0.025 -0.148 0.848 1 0.0
O6 O-2 0.538 0.128 0.637 1 0.0
O84 O-2 0.898 0.311 0.499 1 0.0
W19 W+6 0.11304 0.16935 0.65693 1 0.0
W7 W+6 0.65121 0.26625 0.76334 1 0.0
O42 O-2 0.7879 0.3226 0.6329 1 0.0
O71 O-2 0.3929 0.1004 0.7192 1 0.0
O48 O-2 0.9737 0.4694 0.6855 1 0.0
O66 O-2 0.2209 0.1741 0.9301 1 0.0
O14 O-2 0.191 0.457 0.9347 1 0.0
O53 O-2 0.9837 0.269 0.634 1 0.0
O18 O-2 0.2066 0.3626 0.5103 1 0.0
W5 W+6 0.56619 -0.18934 0.80646 1 0.0
O89 O-2 0.362 0.643 0.649 1 0.0
O38 O-2 0.7056 0.1481 0.8173 1 0.0
O73 O-2 0.318 0.219 0.403 1 0.0
O82 O-2 0.862 0.796 0.552 1 0.0
O81 O-2 0.512 0.059 0.034 1 0.0
O49 O-2 0.0738 0.5513 0.7033 1 0.0
O23 O-2 0.516 -0.3049 0.7011 1 0.0
O13 O-2 0.8581 0.4518 0.6015 1 0.0
O20 O-2 0.39 -0.325 0.7775 1 0.0
W6 W+6 0.62311 0.15333 0.65921 1 0.0
K3 K+1 0.7465 0.4981 0.4913 1 0.0
O37 O-2 0.618 0.3545 0.6765 1 0.0
W8 W+6 0.69393 0.31086 0.60201 1 0.0
O74 O-2 0.335 0.084 0.562 1 0.0
O10 O-2 0.899 0.039 0.5525 1 0.0
W1 W+6 0.51021 -0.35206 0.79471 1 0.0
O92 O-2 0.613 0.604 0.599 1 0.0
O44 O-2 0.9155 0.1325 0.6465 1 0.0
O21 O-2 0.481 -0.3472 0.886 1 0.0
O22 O-2 0.605 -0.318 0.8103 1 0.0
O25 O-2 0.342 -0.185 0.6797 1 0.0
O90 O-2 0.959 0.286 0.36 1 0.0
